data_2011755
loop_
_publ_author_name
'Lynch, Daniel E.'
'Duckhouse, Helen L.'

_publ_section_title Tetrakis[\m-(4-nitrophenyl)acetato-<i>O</i>:<i>O</i>']bis[(2-aminopyrimidine-<i>N</i>^1^)copper(II)]
_journal_issue 2
_journal_name_full 'Acta Crystallographica Section C'
_journal_page_first 158
_journal_page_last 159
_journal_paper_doi 10.1107/S0108270100017455
_journal_volume 57
_journal_year 2001
_chemical_formula_iupac '[Cu2 (C4 H5 N3 )2 (C8 H6 NO4 )4 ]'
_chemical_formula_moiety 'C40 H34 Cu2 N10 O16'
_chemical_formula_sum 'C40 H34 Cu2 N10 O16'
_chemical_formula_weight 1037.85
_chemical_melting_point 466.0(10)
_chemical_name_systematic
;
Bis(\m-2-aminopyrimidine-N^1^) tetrakis[\m-(4-nitrophenyl)acetato-O:O']
dicopper(II)
;
_space_group_IT_number 14
_symmetry_cell_setting monoclinic
_symmetry_space_group_name_Hall '-P 2ybc'
_symmetry_space_group_name_H-M 'P 1 21/c 1'
_audit_creation_method SHELXL-97
_cell_angle_alpha 90.00
_cell_angle_beta 111.159(3)
_cell_angle_gamma 90.00
_cell_formula_units_Z 4
_cell_length_a 17.134(5)
_cell_length_b 18.9575(8)
_cell_length_c 14.0859(6)
_cell_measurement_reflns_used 8113
_cell_measurement_temperature 150(2)
_cell_measurement_theta_max 27.48
_cell_measurement_theta_min 2.91
_cell_volume 4266.9(13)
_computing_cell_refinement 'DENZO and COLLECT'
_computing_data_collection 'DENZO (Otwinowski & Minor, 1997) and COLLECT (Hooft, 1998)'
_computing_data_reduction 'DENZO and COLLECT'
_computing_molecular_graphics 'PLATON97 (Spek, 1997)'
_computing_publication_material SHELXL97
_computing_structure_refinement 'SHELXL97 (Sheldrick, 1997)'
_computing_structure_solution 'SHELXS97 (Sheldrick, 1997)'
_diffrn_ambient_temperature 150(2)
_diffrn_detector_area_resol_mean 9.091
_diffrn_measured_fraction_theta_full .927
_diffrn_measured_fraction_theta_max .927
_diffrn_measurement_device_type 'Enraf Nonius KappaCCD area detector'
_diffrn_measurement_method '\f and \w scans'
_diffrn_radiation_monochromator graphite
_diffrn_radiation_source 'Enraf Nonius FR591 rotating anode'
_diffrn_radiation_type MoK\a
_diffrn_radiation_wavelength .71073
_diffrn_reflns_av_R_equivalents .1273
_diffrn_reflns_av_sigmaI/netI .2215
_diffrn_reflns_limit_h_max 21
_diffrn_reflns_limit_h_min -21
_diffrn_reflns_limit_k_max 24
_diffrn_reflns_limit_k_min -24
_diffrn_reflns_limit_l_max 18
_diffrn_reflns_limit_l_min -18
_diffrn_reflns_number 21389
_diffrn_reflns_theta_full 27.48
_diffrn_reflns_theta_max 27.48
_diffrn_reflns_theta_min 3.09
_diffrn_standards_decay_% 0
_exptl_absorpt_coefficient_mu 1.083
_exptl_absorpt_correction_T_max .9787
_exptl_absorpt_correction_T_min .6134
_exptl_absorpt_correction_type multi-scan
_exptl_absorpt_process_details '(SORTAV; Blessing, 1995)'
_exptl_crystal_colour green
_exptl_crystal_density_diffrn 1.616
_exptl_crystal_density_method 'not measured'
_exptl_crystal_description plate
_exptl_crystal_F_000 2120
_exptl_crystal_size_max .50
_exptl_crystal_size_mid .10
_exptl_crystal_size_min .02
_refine_diff_density_max .510
_refine_diff_density_min -.543
_refine_ls_extinction_method none
_refine_ls_goodness_of_fit_ref .918
_refine_ls_hydrogen_treatment mixed
_refine_ls_matrix_type full
_refine_ls_number_parameters 613
_refine_ls_number_reflns 9074
_refine_ls_number_restraints 0
_refine_ls_restrained_S_all .918
_refine_ls_R_factor_all .1944
_refine_ls_R_factor_gt .0661
_refine_ls_shift/su_max .001
_refine_ls_shift/su_mean .000
_refine_ls_structure_factor_coef Fsqd
_refine_ls_weighting_details 'w = 1/[\s^2^(Fo^2^)+(0.0357P)^2^] where P=(Fo^2^+2Fc^2^)/3'
_refine_ls_weighting_scheme calc
_refine_ls_wR_factor_ref .1485
_reflns_number_gt 3921
_reflns_number_total 9074
_reflns_threshold_expression I>2\s(I)
_cod_data_source_file de1163.cif
_cod_data_source_block I
_cod_depositor_comments
;
The following automatic conversions were performed:

'_chemical_melting_point' value '465-467 K' was changed to
'466.0(10)' - the average value was taken and precision was
estimated.

Automatic conversion script
Id: cif_fix_values 1646 2011-03-28 12:23:43Z adriana 

The following automatic conversions were performed:

'_chemical_melting_point' value '465-467 K' was changed to
'466.0(10)' - the average value was taken and precision was
estimated.

'_exptl_absorpt_correction_type' value 'Multi-scan'
changed to 'multi-scan' according to
/home/saulius/struct/CIF-dictionaries/cif_core.dic dictionary named
'cif_core.dic' version 2.4.1 from 2010-06-29.

Automatic conversion script
Id: cif_fix_values 1715 2011-07-08 13:25:40Z adriana 
;
_cod_original_sg_symbol_H-M 'P 21/c'
_cod_database_code 2011755

loop_
_symmetry_equiv_pos_as_xyz
'x, y, z'
'-x, y+1/2, -z+1/2'
'-x, -y, -z'
'x, -y-1/2, z-1/2'

loop_
_atom_site_label
_atom_site_fract_x
_atom_site_fract_y
_atom_site_fract_z
_atom_site_U_iso_or_equiv
_atom_site_adp_type
_atom_site_calc_flag
_atom_site_refinement_flags
_atom_site_occupancy
_atom_site_disorder_assembly
_atom_site_disorder_group
_atom_site_type_symbol
Cu1 .81174(3) .70652(4) .02487(5) .0285(2) Uani d . 1 . . Cu
Cu2 .67440(3) .78285(4) -.00720(5) .0290(2) Uani d . 1 . . Cu
C1A .9219(3) .8986(3) -.1005(5) .0375(16) Uani d . 1 . . C
C11A .8309(3) .9052(4) -.1115(6) .060(2) Uani d . 1 . . C
H11A .8251 .9473 -.0730 .075 Uiso calc R 1 . . H
H12A .7972 .9138 -.1842 .075 Uiso calc R 1 . . H
C12A .7940(3) .8432(4) -.0763(4) .0385(16) Uani d . 1 . . C
O12A .8316(2) .7852(2) -.0596(3) .0347(10) Uani d . 1 . . O
O13A .7257(2) .8558(2) -.0632(3) .0371(10) Uani d . 1 . . O
C2A .9851(4) .9100(3) -.0075(5) .0433(17) Uani d . 1 . . C
H2A .9714 .9168 .0515 .054 Uiso calc R 1 . . H
C3A 1.0676(3) .9115(4) .0008(5) .0421(17) Uani d . 1 . . C
H3A 1.1112 .9212 .0639 .053 Uiso calc R 1 . . H
C4A 1.0842(3) .8985(4) -.0854(5) .0430(17) Uani d . 1 . . C
N41A 1.1714(4) .9027(4) -.0800(6) .075(2) Uani d . 1 . . N
O41A 1.2194(3) .9406(4) -.0186(5) .099(2) Uani d . 1 . . O
O42A 1.1889(3) .8638(4) -.1418(5) .122(3) Uani d . 1 . . O
C5A 1.0234(4) .8831(4) -.1776(5) .0485(18) Uani d . 1 . . C
H5A 1.0375 .8718 -.2351 .061 Uiso calc R 1 . . H
C6A .9418(4) .8846(3) -.1844(5) .0445(17) Uani d . 1 . . C
H6A .8984 .8758 -.2480 .056 Uiso calc R 1 . . H
C1B .9525(3) .8627(3) .2863(4) .0312(14) Uani d . 1 . . C
C11B .8614(3) .8521(4) .2695(4) .0454(18) Uani d . 1 . . C
H11B .8345 .8987 .2663 .057 Uiso calc R 1 . . H
H12B .8567 .8260 .3280 .057 Uiso calc R 1 . . H
C12B .8154(3) .8118(3) .1726(4) .0341(15) Uani d . 1 . . C
O12B .8567(2) .7685(2) .1420(3) .0357(10) Uani d . 1 . . O
O13B .7376(2) .8235(2) .1287(3) .0389(11) Uani d . 1 . . O
C2B 1.0089(3) .8071(4) .3211(4) .0410(16) Uani d . 1 . . C
H2B .9905 .7634 .3386 .051 Uiso calc R 1 . . H
C3B 1.0919(3) .8152(4) .3304(5) .0423(16) Uani d . 1 . . C
H3B 1.1302 .7773 .3545 .053 Uiso calc R 1 . . H
C4B 1.1176(3) .8772(4) .3050(4) .0350(15) Uani d . 1 . . C
N41B 1.2043(3) .8842(3) .3093(4) .0472(15) Uani d . 1 . . N
O41B 1.2527(3) .8355(3) .3447(4) .0650(15) Uani d . 1 . . O
O42B 1.2231(2) .9400(3) .2756(4) .0590(14) Uani d . 1 . . O
C5B 1.0652(3) .9345(4) .2751(4) .0415(16) Uani d . 1 . . C
H5B 1.0851 .9786 .2611 .052 Uiso calc R 1 . . H
C6B .9817(3) .9259(4) .2660(4) .0400(16) Uani d . 1 . . C
H6B .9445 .9648 .2453 .050 Uiso calc R 1 . . H
C1C .5635(3) .5901(3) .1254(5) .0394(16) Uani d . 1 . . C
C11C .6544(3) .5923(4) .1405(6) .066(2) Uani d . 1 . . C
H11C .6679 .5478 .1130 .082 Uiso calc R 1 . . H
H12C .6863 .5921 .2148 .082 Uiso calc R 1 . . H
C12C .6873(3) .6521(3) .0955(4) .0330(15) Uani d . 1 . . C
O12C .7621(2) .6460(2) .1032(3) .0338(10) Uani d . 1 . . O
O13C .6395(2) .7025(2) .0547(3) .0371(10) Uani d . 1 . . O
C2C .5015(3) .5893(3) .0290(5) .0408(16) Uani d . 1 . . C
H2C .5166 .5958 -.0290 .051 Uiso calc R 1 . . H
C3C .4183(3) .5794(3) .0158(5) .0393(16) Uani d . 1 . . C
H3C .3761 .5776 -.0502 .049 Uiso calc R 1 . . H
C4C .3989(3) .5723(3) .1027(5) .0382(16) Uani d . 1 . . C
N41C .3114(3) .5574(3) .0917(5) .0483(15) Uani d . 1 . . N
O41C .2610(3) .5471(3) .0063(4) .0680(16) Uani d . 1 . . O
O42C .2946(3) .5561(3) .1684(4) .0688(16) Uani d . 1 . . O
C5C .4574(3) .5748(4) .1980(5) .0421(16) Uani d . 1 . . C
H5C .4416 .5699 .2558 .053 Uiso calc R 1 . . H
C6C .5406(3) .5847(3) .2100(5) .0397(16) Uani d . 1 . . C
H6C .5821 .5878 .2764 .050 Uiso calc R 1 . . H
C1D .5350(3) .6485(3) -.2842(4) .0282(13) Uani d . 1 . . C
C11D .6248(3) .6259(3) -.2390(4) .0331(15) Uani d . 1 . . C
H11D .6502 .6287 -.2919 .041 Uiso calc R 1 . . H
H12D .6274 .5762 -.2167 .041 Uiso calc R 1 . . H
C12D .6751(3) .6716(3) -.1485(4) .0284(14) Uani d . 1 . . C
O12D .7472(2) .6501(2) -.0936(3) .0335(10) Uani d . 1 . . O
O13D .64227(19) .7275(2) -.1335(3) .0341(10) Uani d . 1 . . O
C2D .5135(3) .7100(3) -.3384(4) .0315(14) Uani d . 1 . . C
H2D .5557 .7365 -.3515 .039 Uiso calc R 1 . . H
C3D .4329(3) .7344(3) -.3742(4) .0359(15) Uani d . 1 . . C
H3D .4188 .7771 -.4118 .045 Uiso calc R 1 . . H
C4D .3726(3) .6953(3) -.3545(4) .0353(15) Uani d . 1 . . C
N41D .2860(3) .7225(3) -.3915(4) .0464(14) Uani d . 1 . . N
O41D .2728(3) .7813(3) -.4273(4) .0719(16) Uani d . 1 . . O
O42D .2320(3) .6841(3) -.3821(4) .0747(17) Uani d . 1 . . O
C5D .3903(3) .6323(3) -.3033(4) .0393(16) Uani d . 1 . . C
H5D .3474 .6054 -.2926 .049 Uiso calc R 1 . . H
C6D .4725(3) .6090(3) -.2678(4) .0363(15) Uani d . 1 . . C
H6D .4864 .5655 -.2320 .045 Uiso calc R 1 . . H
N1E .9359(2) .6676(3) .0511(3) .0271(11) Uani d . 1 . . N
C2E .9602(3) .6025(3) .0363(4) .0293(14) Uani d . 1 . . C
N21E .9021(2) .5522(3) .0039(4) .0366(13) Uani d . 1 . . N
H21E .8494 .5621 -.0072 .046 Uiso calc R 1 . . H
H22E .9165 .5091 -.0064 .046 Uiso calc R 1 . . H
N3E 1.0397(2) .5837(3) .0524(3) .0334(12) Uani d . 1 . . N
C4E 1.0966(3) .6339(3) .0828(5) .0385(16) Uani d . 1 . . C
H4E 1.1530 .6221 .0935 .048 Uiso calc R 1 . . H
C5E 1.0787(3) .7025(3) .0998(4) .0393(16) Uani d . 1 . . C
H5E 1.1208 .7377 .1227 .049 Uiso calc R 1 . . H
C6E .9961(3) .7165(3) .0816(4) .0363(15) Uani d . 1 . . C
H6E .9808 .7634 .0911 .045 Uiso calc R 1 . . H
N1F .5507(2) .8270(3) -.0538(3) .0280(11) Uani d . 1 . . N
C2F .5313(3) .8931(3) -.0339(4) .0308(14) Uani d . 1 . . C
N21F .5929(2) .9401(3) .0040(3) .0358(13) Uani d . 1 . . N
H21F .6451 .9278 .0156 .045 Uiso calc R 1 . . H
H22F .5813 .9834 .0173 .045 Uiso calc R 1 . . H
N3F .4528(2) .9169(3) -.0500(3) .0332(12) Uani d . 1 . . N
C4F .3916(3) .8703(4) -.0912(4) .0366(16) Uani d . 1 . . C
H4F .3358 .8844 -.1019 .046 Uiso calc R 1 . . H
C5F .4045(3) .8033(3) -.1189(4) .0349(15) Uani d . 1 . . C
H5F .3594 .7721 -.1513 .044 Uiso calc R 1 . . H
C6F .4866(3) .7837(3) -.0971(4) .0327(14) Uani d . 1 . . C
H6F .4979 .7372 -.1139 .041 Uiso calc R 1 . . H

loop_
_atom_site_aniso_label
_atom_site_aniso_U_11
_atom_site_aniso_U_22
_atom_site_aniso_U_33
_atom_site_aniso_U_12
_atom_site_aniso_U_13
_atom_site_aniso_U_23
Cu1 .0208(3) .0278(4) .0385(4) .0001(3) .0128(3) -.0047(4)
Cu2 .0209(3) .0274(5) .0397(4) .0010(3) .0121(3) -.0040(4)
C1A .026(3) .026(4) .061(4) .002(3) .017(3) .015(3)
C11A .035(4) .047(5) .100(6) .008(3) .027(4) .044(4)
C12A .026(3) .045(5) .036(4) -.002(3) .002(3) .003(3)
O12A .030(2) .031(3) .047(2) .0008(19) .0180(18) .001(2)
O13A .023(2) .031(3) .057(3) .0018(18) .0151(19) .003(2)
C2A .046(4) .045(5) .043(4) .005(3) .021(3) .011(3)
C3A .028(3) .046(5) .050(4) -.003(3) .011(3) .003(3)
C4A .031(3) .041(5) .062(5) .005(3) .023(3) .010(4)
N41A .038(4) .101(7) .091(6) .007(4) .028(4) .011(5)
O41A .037(3) .102(6) .145(6) -.029(3) .016(3) .003(4)
O42A .069(4) .167(8) .154(6) -.010(4) .069(4) -.047(6)
C5A .055(4) .050(5) .045(4) .004(3) .023(4) -.003(4)
C6A .041(4) .040(5) .048(4) .001(3) .011(3) .004(3)
C1B .030(3) .035(4) .031(3) -.003(3) .013(3) -.008(3)
C11B .031(3) .062(5) .042(4) -.005(3) .012(3) -.018(4)
C12B .028(3) .032(4) .041(4) -.003(3) .012(3) .000(3)
O12B .027(2) .038(3) .042(2) -.0008(18) .0128(18) -.014(2)
O13B .031(2) .042(3) .043(3) .0006(19) .0119(19) -.015(2)
C2B .039(3) .039(4) .042(4) -.010(3) .011(3) -.001(3)
C3B .031(3) .044(5) .047(4) .000(3) .009(3) .001(3)
C4B .023(3) .038(4) .039(4) -.007(3) .006(3) -.006(3)
N41B .035(3) .055(5) .047(4) -.011(3) .009(3) -.012(3)
O41B .034(3) .073(4) .083(4) .012(3) .015(2) .004(3)
O42B .046(3) .058(4) .082(4) -.017(2) .033(3) -.007(3)
C5B .043(4) .037(4) .046(4) -.010(3) .017(3) .002(3)
C6B .030(3) .042(5) .044(4) .002(3) .009(3) -.004(3)
C1C .030(3) .034(4) .053(4) .003(3) .013(3) .012(3)
C11C .035(4) .059(6) .104(6) .006(3) .024(4) .046(5)
C12C .030(3) .034(4) .033(4) -.003(3) .008(3) .000(3)
O12C .023(2) .036(3) .043(2) .0041(18) .0119(17) .006(2)
O13C .027(2) .035(3) .054(3) .0041(19) .0189(18) .011(2)
C2C .039(3) .045(5) .046(4) -.001(3) .025(3) .004(3)
C3C .024(3) .048(5) .044(4) .001(3) .009(3) .004(3)
C4C .029(3) .029(4) .057(5) -.003(3) .017(3) .005(3)
N41C .034(3) .043(4) .069(4) .004(3) .019(3) .014(3)
O41C .035(3) .082(4) .077(4) -.013(3) .009(3) .013(3)
O42C .054(3) .089(5) .080(4) .008(3) .045(3) .021(3)
C5C .041(4) .043(5) .046(4) .002(3) .021(3) .001(3)
C6C .029(3) .039(4) .045(4) .004(3) .006(3) .007(3)
C1D .029(3) .028(4) .029(3) -.002(3) .012(2) -.003(3)
C11D .029(3) .039(4) .034(3) -.004(3) .015(3) -.006(3)
C12D .025(3) .031(4) .032(3) -.004(3) .014(3) -.001(3)
O12D .024(2) .031(3) .044(2) .0007(17) .0105(18) -.009(2)
O13D .0235(19) .036(3) .041(2) .0053(18) .0085(17) -.010(2)
C2D .026(3) .035(4) .037(3) -.005(3) .016(3) -.004(3)
C3D .040(3) .031(4) .040(4) .005(3) .018(3) .005(3)
C4D .025(3) .039(4) .042(4) .005(3) .012(3) .003(3)
N41D .029(3) .051(4) .056(4) .010(3) .011(3) .007(3)
O41D .043(3) .067(4) .100(4) .020(3) .020(3) .037(4)
O42D .030(2) .062(4) .134(5) .002(2) .033(3) .005(3)
C5D .034(3) .038(4) .050(4) -.005(3) .020(3) .001(3)
C6D .024(3) .032(4) .054(4) .002(3) .016(3) .006(3)
N1E .021(2) .026(3) .036(3) -.001(2) .011(2) -.007(2)
C2E .029(3) .027(4) .033(4) -.003(3) .013(3) .006(3)
N21E .022(2) .022(3) .070(4) .003(2) .021(2) -.008(3)
N3E .018(2) .033(3) .048(3) .006(2) .010(2) .001(3)
C4E .022(3) .040(4) .057(4) .001(3) .019(3) -.001(3)
C5E .024(3) .038(4) .059(4) .001(3) .018(3) -.007(3)
C6E .032(3) .023(4) .052(4) .002(3) .013(3) -.007(3)
N1F .023(2) .025(3) .036(3) -.002(2) .011(2) .002(2)
C2F .028(3) .032(4) .032(3) .007(3) .010(3) .006(3)
N21F .020(2) .027(3) .057(3) .005(2) .009(2) -.006(3)
N3F .024(2) .037(3) .042(3) .007(2) .016(2) -.003(3)
C4F .023(3) .050(5) .042(4) .001(3) .019(3) .002(3)
C5F .024(3) .041(4) .039(4) -.004(3) .012(3) -.006(3)
C6F .029(3) .025(4) .046(4) .004(3) .016(3) -.003(3)

loop_
_atom_type_symbol
_atom_type_description
_atom_type_scat_dispersion_real
_atom_type_scat_dispersion_imag
_atom_type_scat_source
C C .0033 .0016 'International Tables Vol C Tables 4.2.6.8 and 6.1.1.4'
H H .0000 .0000 'International Tables Vol C Tables 4.2.6.8 and 6.1.1.4'
N N .0061 .0033 'International Tables Vol C Tables 4.2.6.8 and 6.1.1.4'
O O .0106 .0060 'International Tables Vol C Tables 4.2.6.8 and 6.1.1.4'
Cu Cu .3201 1.2651 'International Tables Vol C Tables 4.2.6.8 and 6.1.1.4'

loop_
_geom_angle_atom_site_label_1
_geom_angle_atom_site_label_2
_geom_angle_atom_site_label_3
_geom_angle
O12B Cu1 O12D 169.82(14)
O12B Cu1 O12C 89.73(16)
O12D Cu1 O12C 86.24(16)
O12B Cu1 O12A 87.39(16)
O12D Cu1 O12A 93.72(16)
O12C Cu1 O12A 162.86(15)
O12B Cu1 N1E 89.86(15)
O12D Cu1 N1E 100.26(16)
O12C Cu1 N1E 107.56(16)
O12A Cu1 N1E 89.34(16)
O12B Cu1 Cu2 82.54(11)
O12D Cu1 Cu2 87.69(10)
O12C Cu1 Cu2 83.00(10)
O12A Cu1 Cu2 79.87(10)
N1E Cu1 Cu2 167.04(13)
O13A Cu2 O13C 171.28(15)
O13A Cu2 O13D 91.85(17)
O13C Cu2 O13D 87.55(17)
O13A Cu2 O13B 86.92(16)
O13C Cu2 O13B 91.16(17)
O13D Cu2 O13B 163.36(14)
O13A Cu2 N1F 98.00(16)
O13C Cu2 N1F 90.71(16)
O13D Cu2 N1F 90.49(15)
O13B Cu2 N1F 106.12(16)
O13A Cu2 Cu1 87.38(11)
O13C Cu2 Cu1 83.97(11)
O13D Cu2 Cu1 78.74(10)
O13B Cu2 Cu1 84.62(11)
N1F Cu2 Cu1 168.15(13)
C6A C1A C2A 119.7(5)
C6A C1A C11A 119.7(6)
C2A C1A C11A 120.6(6)
C12A C11A C1A 116.2(5)
C12A C11A H11A 108.2
C1A C11A H11A 108.2
C12A C11A H12A 108.2
C1A C11A H12A 108.2
H11A C11A H12A 107.4
O12A C12A O13A 125.1(6)
O12A C12A C11A 120.0(5)
O13A C12A C11A 114.9(6)
C12A O12A Cu1 125.2(4)
C12A O13A Cu2 119.9(4)
C3A C2A C1A 120.8(6)
C3A C2A H2A 119.6
C1A C2A H2A 119.6
C4A C3A C2A 117.3(6)
C4A C3A H3A 121.4
C2A C3A H3A 121.4
C3A C4A C5A 123.3(5)
C3A C4A N41A 118.6(6)
C5A C4A N41A 118.1(6)
O41A N41A O42A 125.5(7)
O41A N41A C4A 119.4(7)
O42A N41A C4A 115.2(7)
C6A C5A C4A 118.0(6)
C6A C5A H5A 121.0
C4A C5A H5A 121.0
C5A C6A C1A 120.7(6)
C5A C6A H6A 119.6
C1A C6A H6A 119.6
C6B C1B C2B 118.4(5)
C6B C1B C11B 121.5(6)
C2B C1B C11B 120.1(6)
C1B C11B C12B 112.5(5)
C1B C11B H11B 109.1
C12B C11B H11B 109.1
C1B C11B H12B 109.1
C12B C11B H12B 109.1
H11B C11B H12B 107.8
O12B C12B O13B 124.6(5)
O12B C12B C11B 117.7(5)
O13B C12B C11B 117.7(5)
C12B O12B Cu1 125.9(3)
C12B O13B Cu2 120.8(4)
C3B C2B C1B 120.5(6)
C3B C2B H2B 119.8
C1B C2B H2B 119.8
C4B C3B C2B 119.5(6)
C4B C3B H3B 120.3
C2B C3B H3B 120.3
C3B C4B C5B 122.0(5)
C3B C4B N41B 119.3(6)
C5B C4B N41B 118.7(6)
O41B N41B O42B 124.4(5)
O41B N41B C4B 118.5(6)
O42B N41B C4B 117.1(6)
C4B C5B C6B 118.0(6)
C4B C5B H5B 121.0
C6B C5B H5B 121.0
C1B C6B C5B 121.5(6)
C1B C6B H6B 119.2
C5B C6B H6B 119.2
C6C C1C C2C 119.0(5)
C6C C1C C11C 118.9(6)
C2C C1C C11C 122.0(6)
C1C C11C C12C 119.4(5)
C1C C11C H11C 107.5
C12C C11C H11C 107.5
C1C C11C H12C 107.5
C12C C11C H12C 107.5
H11C C11C H12C 107.0
O12C C12C O13C 126.0(5)
O12C C12C C11C 115.0(5)
O13C C12C C11C 119.0(5)
C12C O12C Cu1 122.0(4)
C12C O13C Cu2 122.9(3)
C3C C2C C1C 121.4(5)
C3C C2C H2C 119.3
C1C C2C H2C 119.3
C2C C3C C4C 117.3(5)
C2C C3C H3C 121.4
C4C C3C H3C 121.4
C5C C4C C3C 123.0(5)
C5C C4C N41C 118.0(6)
C3C C4C N41C 118.9(5)
O42C N41C O41C 124.3(5)
O42C N41C C4C 118.0(6)
O41C N41C C4C 117.8(6)
C4C C5C C6C 119.0(6)
C4C C5C H5C 120.5
C6C C5C H5C 120.5
C1C C6C C5C 120.2(6)
C1C C6C H6C 119.9
C5C C6C H6C 119.9
C2D C1D C6D 118.9(5)
C2D C1D C11D 120.5(5)
C6D C1D C11D 120.6(5)
C1D C11D C12D 112.1(5)
C1D C11D H11D 109.2
C12D C11D H11D 109.2
C1D C11D H12D 109.2
C12D C11D H12D 109.2
H11D C11D H12D 107.9
O13D C12D O12D 124.7(5)
O13D C12D C11D 117.9(5)
O12D C12D C11D 117.4(5)
C12D O12D Cu1 118.1(4)
C12D O13D Cu2 127.4(4)
C3D C2D C1D 121.6(5)
C3D C2D H2D 119.2
C1D C2D H2D 119.2
C2D C3D C4D 118.4(6)
C2D C3D H3D 120.8
C4D C3D H3D 120.8
C5D C4D C3D 122.3(5)
C5D C4D N41D 119.5(5)
C3D C4D N41D 118.2(6)
O41D N41D O42D 123.9(5)
O41D N41D C4D 118.8(5)
O42D N41D C4D 117.3(6)
C4D C5D C6D 118.0(5)
C4D C5D H5D 121.0
C6D C5D H5D 121.0
C5D C6D C1D 120.7(6)
C5D C6D H6D 119.7
C1D C6D H6D 119.7
C6E N1E C2E 116.1(4)
C6E N1E Cu1 114.6(4)
C2E N1E Cu1 129.1(4)
N21E C2E N1E 118.3(5)
N21E C2E N3E 117.0(5)
N1E C2E N3E 124.7(5)
C2E N21E H21E 120.0
C2E N21E H22E 120.0
H21E N21E H22E 120.0
C4E N3E C2E 116.6(5)
N3E C4E C5E 123.7(5)
N3E C4E H4E 118.2
C5E C4E H4E 118.2
C6E C5E C4E 115.5(5)
C6E C5E H5E 122.2
C4E C5E H5E 122.2
N1E C6E C5E 123.4(6)
N1E C6E H6E 118.3
C5E C6E H6E 118.3
C6F N1F C2F 116.3(5)
C6F N1F Cu2 117.4(4)
C2F N1F Cu2 125.9(4)
N21F C2F N1F 119.0(5)
N21F C2F N3F 115.9(5)
N1F C2F N3F 125.2(5)
C2F N21F H21F 120.0
C2F N21F H22F 120.0
H21F N21F H22F 120.0
C4F N3F C2F 115.3(5)
N3F C4F C5F 123.8(5)
N3F C4F H4F 118.1
C5F C4F H4F 118.1
C4F C5F C6F 116.4(5)
C4F C5F H5F 121.8
C6F C5F H5F 121.8
N1F C6F C5F 122.9(6)
N1F C6F H6F 118.6
C5F C6F H6F 118.6

loop_
_geom_bond_atom_site_label_1
_geom_bond_atom_site_label_2
_geom_bond_site_symmetry_2
_geom_bond_distance
_geom_bond_publ_flag
Cu1 O12B . 1.943(4) ?
Cu1 O12D . 1.955(4) ?
Cu1 O12C . 1.983(4) ?
Cu1 O12A . 2.012(4) ?
Cu1 N1E . 2.154(4) ?
Cu1 Cu2 . 2.6586(10) ?
Cu2 O13A . 1.951(4) ?
Cu2 O13C . 1.954(4) ?
Cu2 O13D . 1.966(4) ?
Cu2 O13B . 1.984(4) ?
Cu2 N1F . 2.150(4) ?
C1A C6A . 1.369(8) ?
C1A C2A . 1.382(8) ?
C1A C11A . 1.517(7) ?
C11A C12A . 1.502(8) ?
C11A H11A . .9900 ?
C11A H12A . .9900 ?
C12A O12A . 1.253(7) ?
C12A O13A . 1.271(6) ?
C2A C3A . 1.376(7) ?
C2A H2A . .9500 ?
C3A C4A . 1.366(8) ?
C3A H3A . .9500 ?
C4A C5A . 1.372(8) ?
C4A N41A . 1.470(8) ?
N41A O41A . 1.195(8) ?
N41A O42A . 1.257(9) ?
C5A C6A . 1.366(7) ?
C5A H5A . .9500 ?
C6A H6A . .9500 ?
C1B C6B . 1.367(8) ?
C1B C2B . 1.395(8) ?
C1B C11B . 1.505(7) ?
C11B C12B . 1.513(8) ?
C11B H11B . .9900 ?
C11B H12B . .9900 ?
C12B O12B . 1.257(6) ?
C12B O13B . 1.271(6) ?
C2B C3B . 1.387(7) ?
C2B H2B . .9500 ?
C3B C4B . 1.349(8) ?
C3B H3B . .9500 ?
C4B C5B . 1.374(8) ?
C4B N41B . 1.470(7) ?
N41B O41B . 1.221(7) ?
N41B O42B . 1.249(7) ?
C5B C6B . 1.398(7) ?
C5B H5B . .9500 ?
C6B H6B . .9500 ?
C1C C6C . 1.387(8) ?
C1C C2C . 1.389(8) ?
C1C C11C . 1.494(7) ?
C11C C12C . 1.504(8) ?
C11C H11C . .9900 ?
C11C H12C . .9900 ?
C12C O12C . 1.253(6) ?
C12C O13C . 1.255(7) ?
C2C C3C . 1.382(7) ?
C2C H2C . .9500 ?
C3C C4C . 1.386(8) ?
C3C H3C . .9500 ?
C4C C5C . 1.356(8) ?
C4C N41C . 1.477(7) ?
N41C O42C . 1.214(6) ?
N41C O41C . 1.217(6) ?
C5C C6C . 1.387(7) ?
C5C H5C . .9500 ?
C6C H6C . .9500 ?
C1D C2D . 1.370(8) ?
C1D C6D . 1.392(7) ?
C1D C11D . 1.499(7) ?
C11D C12D . 1.526(7) ?
C11D H11D . .9900 ?
C11D H12D . .9900 ?
C12D O13D . 1.252(7) ?
C12D O12D . 1.265(6) ?
C2D C3D . 1.369(7) ?
C2D H2D . .9500 ?
C3D C4D . 1.378(7) ?
C3D H3D . .9500 ?
C4D C5D . 1.372(8) ?
C4D N41D . 1.476(7) ?
N41D O41D . 1.211(7) ?
N41D O42D . 1.222(6) ?
C5D C6D . 1.387(7) ?
C5D H5D . .9500 ?
C6D H6D . .9500 ?
N1E C6E . 1.338(7) ?
N1E C2E . 1.343(7) ?
C2E N21E . 1.335(7) ?
C2E N3E . 1.344(6) ?
N21E H21E . .8800 ?
N21E H22E . .8800 ?
N3E C4E . 1.319(7) ?
C4E C5E . 1.375(8) ?
C4E H4E . .9500 ?
C5E C6E . 1.370(7) ?
C5E H5E . .9500 ?
C6E H6E . .9500 ?
N1F C6F . 1.329(7) ?
N1F C2F . 1.350(7) ?
C2F N21F . 1.337(7) ?
C2F N3F . 1.359(6) ?
N21F H21F . .8800 ?
N21F H22F . .8800 ?
N3F C4F . 1.332(7) ?
C4F C5F . 1.370(8) ?
C4F H4F . .9500 ?
C5F C6F . 1.378(7) ?
C5F H5F . .9500 ?
C6F H6F . .9500 ?

loop_
_geom_hbond_atom_site_label_D
_geom_hbond_atom_site_label_H
_geom_hbond_atom_site_label_A
_geom_hbond_site_symmetry_A
_geom_hbond_distance_DH
_geom_hbond_distance_HA
_geom_hbond_distance_DA
_geom_hbond_angle_DHA
_geom_hbond_publ_flag
N21E H21E O12D . .88 2.41 3.121(6) 138.6 yes
N21E H22E N3E 3_765 .88 2.10 2.971(7) 168.2 yes
N21F H21F O13A . .88 2.47 3.190(6) 139.2 yes
N21F H22F N3F 3_675 .88 2.08 2.958(7) 176.4 yes

loop_
_geom_torsion_atom_site_label_1
_geom_torsion_atom_site_label_2
_geom_torsion_atom_site_label_3
_geom_torsion_atom_site_label_4
_geom_torsion
O12B Cu1 Cu2 O13A 78.98(17)
O12D Cu1 Cu2 O13A -103.88(16)
O12C Cu1 Cu2 O13A 169.63(16)
O12A Cu1 Cu2 O13A -9.69(16)
N1E Cu1 Cu2 O13A 24.4(5)
O12B Cu1 Cu2 O13C -99.92(17)
O12D Cu1 Cu2 O13C 77.22(16)
O12C Cu1 Cu2 O13C -9.27(16)
O12A Cu1 Cu2 O13C 171.41(16)
N1E Cu1 Cu2 O13C -154.5(5)
O12B Cu1 Cu2 O13D 171.39(17)
O12D Cu1 Cu2 O13D -11.48(16)
O12C Cu1 Cu2 O13D -97.97(16)
O12A Cu1 Cu2 O13D 82.72(16)
N1E Cu1 Cu2 O13D 116.8(5)
O12B Cu1 Cu2 O13B -8.18(17)
O12D Cu1 Cu2 O13B 168.96(16)
O12C Cu1 Cu2 O13B 82.47(16)
O12A Cu1 Cu2 O13B -96.84(16)
N1E Cu1 Cu2 O13B -62.8(5)
O12B Cu1 Cu2 N1F -163.6(6)
O12D Cu1 Cu2 N1F 13.5(6)
O12C Cu1 Cu2 N1F -73.0(6)
O12A Cu1 Cu2 N1F 107.7(6)
N1E Cu1 Cu2 N1F 141.8(8)
C6A C1A C11A C12A 103.4(7)
C2A C1A C11A C12A -79.8(9)
C1A C11A C12A O12A -14.3(10)
C1A C11A C12A O13A 163.9(6)
O13A C12A O12A Cu1 -17.1(8)
C11A C12A O12A Cu1 160.9(5)
O12B Cu1 O12A C12A -66.4(4)
O12D Cu1 O12A C12A 103.4(4)
O12C Cu1 O12A C12A 14.1(8)
N1E Cu1 O12A C12A -156.3(4)
Cu2 Cu1 O12A C12A 16.4(4)
O12A C12A O13A Cu2 3.0(8)
C11A C12A O13A Cu2 -175.1(4)
O13C Cu2 O13A C12A 14.5(13)
O13D Cu2 O13A C12A -71.4(4)
O13B Cu2 O13A C12A 92.0(4)
N1F Cu2 O13A C12A -162.2(4)
Cu1 Cu2 O13A C12A 7.2(4)
C6A C1A C2A C3A 3.9(10)
C11A C1A C2A C3A -172.9(6)
C1A C2A C3A C4A -2.6(10)
C2A C3A C4A C5A -1.1(10)
C2A C3A C4A N41A 177.5(6)
C3A C4A N41A O41A -27.8(11)
C5A C4A N41A O41A 151.0(7)
C3A C4A N41A O42A 151.2(8)
C5A C4A N41A O42A -30.1(10)
C3A C4A C5A C6A 3.6(11)
N41A C4A C5A C6A -175.1(6)
C4A C5A C6A C1A -2.3(10)
C2A C1A C6A C5A -1.3(10)
C11A C1A C6A C5A 175.5(6)
C6B C1B C11B C12B 102.0(7)
C2B C1B C11B C12B -76.5(7)
C1B C11B C12B O12B 29.0(8)
C1B C11B C12B O13B -152.0(5)
O13B C12B O12B Cu1 -2.6(9)
C11B C12B O12B Cu1 176.3(4)
O12D Cu1 O12B C12B -7.9(13)
O12C Cu1 O12B C12B -74.4(5)
O12A Cu1 O12B C12B 88.6(5)
N1E Cu1 O12B C12B 178.0(5)
Cu2 Cu1 O12B C12B 8.5(5)
O12B C12B O13B Cu2 -8.8(8)
C11B C12B O13B Cu2 172.3(4)
O13A Cu2 O13B C12B -76.5(4)
O13C Cu2 O13B C12B 94.9(4)
O13D Cu2 O13B C12B 9.6(9)
N1F Cu2 O13B C12B -174.0(4)
Cu1 Cu2 O13B C12B 11.1(4)
C6B C1B C2B C3B -2.8(9)
C11B C1B C2B C3B 175.7(5)
C1B C2B C3B C4B -.3(9)
C2B C3B C4B C5B 3.6(9)
C2B C3B C4B N41B -176.4(5)
C3B C4B N41B O41B -6.6(8)
C5B C4B N41B O41B 173.3(6)
C3B C4B N41B O42B 173.1(6)
C5B C4B N41B O42B -7.0(8)
C3B C4B C5B C6B -3.5(9)
N41B C4B C5B C6B 176.5(5)
C2B C1B C6B C5B 2.9(9)
C11B C1B C6B C5B -175.7(5)
C4B C5B C6B C1B .2(9)
C6C C1C C11C C12C -125.8(7)
C2C C1C C11C C12C 57.8(10)
C1C C11C C12C O12C -173.2(6)
C1C C11C C12C O13C 6.9(10)
O13C C12C O12C Cu1 -13.5(8)
C11C C12C O12C Cu1 166.6(5)
O12B Cu1 O12C C12C 96.7(4)
O12D Cu1 O12C C12C -73.9(4)
O12A Cu1 O12C C12C 16.5(8)
N1E Cu1 O12C C12C -173.5(4)
Cu2 Cu1 O12C C12C 14.2(4)
O12C C12C O13C Cu2 .6(8)
C11C C12C O13C Cu2 -179.5(5)
O13A Cu2 O13C C12C .7(13)
O13D Cu2 O13C C12C 86.9(4)
O13B Cu2 O13C C12C -76.5(4)
N1F Cu2 O13C C12C 177.3(4)
Cu1 Cu2 O13C C12C 7.9(4)
C6C C1C C2C C3C -3.7(10)
C11C C1C C2C C3C 172.7(6)
C1C C2C C3C C4C 1.8(10)
C2C C3C C4C C5C .2(10)
C2C C3C C4C N41C -176.4(5)
C5C C4C N41C O42C 8.1(9)
C3C C4C N41C O42C -175.1(6)
C5C C4C N41C O41C -171.8(6)
C3C C4C N41C O41C 5.0(9)
C3C C4C C5C C6C -.3(10)
N41C C4C C5C C6C 176.4(6)
C2C C1C C6C C5C 3.5(10)
C11C C1C C6C C5C -173.0(6)
C4C C5C C6C C1C -1.6(9)
C2D C1D C11D C12D 71.7(7)
C6D C1D C11D C12D -105.5(6)
C1D C11D C12D O13D -11.9(7)
C1D C11D C12D O12D 167.8(5)
O13D C12D O12D Cu1 1.3(7)
C11D C12D O12D Cu1 -178.4(3)
O12B Cu1 O12D C12D 25.6(12)
O12C Cu1 O12D C12D 92.5(4)
O12A Cu1 O12D C12D -70.4(4)
N1E Cu1 O12D C12D -160.4(4)
Cu2 Cu1 O12D C12D 9.3(4)
O12D C12D O13D Cu2 -18.4(8)
C11D C12D O13D Cu2 161.3(4)
O13A Cu2 O13D C12D 105.8(4)
O13C Cu2 O13D C12D -65.5(4)
O13B Cu2 O13D C12D 20.4(9)
N1F Cu2 O13D C12D -156.2(4)
Cu1 Cu2 O13D C12D 18.8(4)
C6D C1D C2D C3D 1.9(8)
C11D C1D C2D C3D -175.3(5)
C1D C2D C3D C4D .0(8)
C2D C3D C4D C5D -2.1(9)
C2D C3D C4D N41D 178.8(5)
C5D C4D N41D O41D 172.6(6)
C3D C4D N41D O41D -8.3(9)
C5D C4D N41D O42D -6.0(9)
C3D C4D N41D O42D 173.1(6)
C3D C4D C5D C6D 2.2(9)
N41D C4D C5D C6D -178.8(5)
C4D C5D C6D C1D -.2(9)
C2D C1D C6D C5D -1.8(9)
C11D C1D C6D C5D 175.4(5)
O12B Cu1 N1E C6E -38.3(4)
O12D Cu1 N1E C6E 142.8(4)
O12C Cu1 N1E C6E -127.9(4)
O12A Cu1 N1E C6E 49.1(4)
Cu2 Cu1 N1E C6E 15.6(8)
O12B Cu1 N1E C2E 145.5(5)
O12D Cu1 N1E C2E -33.5(5)
O12C Cu1 N1E C2E 55.8(5)
O12A Cu1 N1E C2E -127.1(5)
Cu2 Cu1 N1E C2E -160.6(4)
C6E N1E C2E N21E -178.7(5)
Cu1 N1E C2E N21E -2.5(8)
C6E N1E C2E N3E 1.8(8)
Cu1 N1E C2E N3E 178.0(4)
N21E C2E N3E C4E 178.9(5)
N1E C2E N3E C4E -1.5(8)
C2E N3E C4E C5E 1.1(9)
N3E C4E C5E C6E -.9(9)
C2E N1E C6E C5E -1.6(8)
Cu1 N1E C6E C5E -178.4(4)
C4E C5E C6E N1E 1.2(9)
O13A Cu2 N1F C6F 133.5(4)
O13C Cu2 N1F C6F -46.0(4)
O13D Cu2 N1F C6F 41.6(4)
O13B Cu2 N1F C6F -137.4(4)
Cu1 Cu2 N1F C6F 17.1(9)
O13A Cu2 N1F C2F -53.7(5)
O13C Cu2 N1F C2F 126.9(5)
O13D Cu2 N1F C2F -145.6(4)
O13B Cu2 N1F C2F 35.4(5)
Cu1 Cu2 N1F C2F -170.1(4)
C6F N1F C2F N21F -176.0(5)
Cu2 N1F C2F N21F 11.1(7)
C6F N1F C2F N3F 3.5(8)
Cu2 N1F C2F N3F -169.4(4)
N21F C2F N3F C4F 177.7(5)
N1F C2F N3F C4F -1.8(8)
C2F N3F C4F C5F -1.8(8)
N3F C4F C5F C6F 3.3(9)
C2F N1F C6F C5F -1.7(8)
Cu2 N1F C6F C5F 171.8(4)
C4F C5F C6F N1F -1.5(8)
